data_7009586
loop_
_publ_author_name
'Ang, How Ghee'
'Ang, Siau Gek'
'Wang, Xiao'

_publ_section_title
;
 Formation of new cluster derivatives of triphospholene via ligand
 substitution and cleavage of P--P bond(s)
;
_journal_issue 19
_journal_name_full 'Journal of the Chemical Society, Dalton Transactions'
_journal_page_first 3429
_journal_paper_doi 10.1039/b002140g
_journal_year 2000
_chemical_formula_sum 'C41 H25 O9 Os3 P3'
_chemical_formula_weight 1325.12
_chemical_name_systematic
; 
 ? 
;
_space_group_IT_number 2
_symmetry_space_group_name_Hall '-P 1'
_symmetry_space_group_name_H-M 'P -1'
_atom_sites_solution_hydrogens geom
_atom_sites_solution_primary direct
_atom_sites_solution_secondary difmap
_audit_creation_method SHELXL
_cell_angle_alpha 82.1810(10)
_cell_angle_beta 82.5320(10)
_cell_angle_gamma 68.51
_cell_formula_units_Z 2
_cell_length_a 9.50960(10)
_cell_length_b 11.56210(10)
_cell_length_c 20.1480(2)
_cell_measurement_temperature 293(2)
_cell_volume 2034.39(3)
_computing_structure_refinement 'SHELXL-93 (Sheldrick, 1993)'
_computing_structure_solution 'SHELXS-86 (Sheldrick, 1990)'
_diffrn_ambient_temperature 293(2)
_diffrn_radiation_monochromator graphite
_diffrn_radiation_source 'fine-focus sealed tube'
_diffrn_radiation_type MoK\a
_diffrn_radiation_wavelength 0.71073
_diffrn_reflns_av_R_equivalents 0.0511
_diffrn_reflns_av_sigmaI/netI 0.0995
_diffrn_reflns_limit_h_max 12
_diffrn_reflns_limit_h_min -10
_diffrn_reflns_limit_k_max 15
_diffrn_reflns_limit_k_min -10
_diffrn_reflns_limit_l_max 26
_diffrn_reflns_limit_l_min -27
_diffrn_reflns_number 12851
_diffrn_reflns_theta_max 29.39
_diffrn_reflns_theta_min 2.05
_exptl_absorpt_coefficient_mu 9.518
_exptl_crystal_density_diffrn 2.163
_exptl_crystal_F_000 1232
_refine_diff_density_max 4.616
_refine_diff_density_min -4.793
_refine_diff_density_rms 0.343
_refine_ls_extinction_coef 0.0023(2)
_refine_ls_extinction_expression Fc^*^=kFc[1+0.001xFc^2^\l^3^/sin(2\q)]^-1/4^
_refine_ls_extinction_method SHELXL
_refine_ls_goodness_of_fit_all 0.989
_refine_ls_goodness_of_fit_obs 1.078
_refine_ls_matrix_type full
_refine_ls_number_parameters 506
_refine_ls_number_reflns 9449
_refine_ls_number_restraints 0
_refine_ls_restrained_S_all 0.989
_refine_ls_restrained_S_obs 1.078
_refine_ls_R_factor_all 0.0683
_refine_ls_R_factor_obs 0.0551
_refine_ls_shift/esd_max -0.002
_refine_ls_shift/esd_mean 0.000
_refine_ls_structure_factor_coef Fsqd
_refine_ls_weighting_details 'w=1/[\s^2^(Fo^2^)+(0.0589P)^2^+0.0000P] where P=(Fo^2^+2Fc^2^)/3'
_refine_ls_weighting_scheme calc
_refine_ls_wR_factor_all 0.1418
_refine_ls_wR_factor_obs 0.1351
_reflns_number_observed 7306
_reflns_number_total 9449
_reflns_observed_criterion >2sigma(I)
_cod_data_source_file b002140g.txt
_cod_data_source_block cluster5
_cod_depositor_comments
;
The following automatic conversions were performed:

'_refine_ls_weighting_scheme' value 'calc
w=1/[\s^2^(Fo^2^)+(0.0589P)^2^+0.0000P] where P=(Fo^2^+2Fc^2^)/3' was
changed to 'calc'. New tag '_refine_ls_weighting_details' was
created. The value of the new tag was set to
'w=1/[\s^2^(Fo^2^)+(0.0589P)^2^+0.0000P] where P=(Fo^2^+2Fc^2^)/3'.

Automatic conversion script
Id: cif_fix_values 3143 2015-03-26 13:38:13Z robertas 
;
_cod_original_cell_volume 2034.34(3)
_cod_database_code 7009586

loop_
_symmetry_equiv_pos_as_xyz
'x, y, z'
'-x, -y, -z'

loop_
_atom_site_aniso_label
_atom_site_aniso_U_11
_atom_site_aniso_U_22
_atom_site_aniso_U_33
_atom_site_aniso_U_23
_atom_site_aniso_U_13
_atom_site_aniso_U_12
Os1 0.0219(2) 0.0299(2) 0.0283(2) -0.00991(14) -0.00506(14) -0.00679(14)
C11 0.033(5) 0.042(6) 0.031(5) -0.007(4) -0.008(4) -0.011(4)
O11 0.083(7) 0.086(7) 0.046(5) 0.003(5) -0.001(5) -0.051(6)
C12 0.031(5) 0.045(6) 0.042(6) -0.012(5) 0.002(4) -0.007(5)
O12 0.050(5) 0.050(5) 0.072(6) -0.016(5) -0.012(5) 0.012(4)
C13 0.029(5) 0.045(6) 0.039(6) -0.005(5) -0.010(4) -0.012(4)
O13 0.058(5) 0.048(4) 0.038(4) -0.002(3) -0.014(4) -0.029(4)
Os2 0.0293(2) 0.0291(2) 0.0288(2) -0.00602(15) -0.00742(15) -0.00901(15)
C21 0.036(5) 0.049(6) 0.043(6) -0.014(5) -0.006(5) -0.011(5)
O21 0.085(6) 0.086(6) 0.036(5) -0.030(4) -0.001(4) -0.047(5)
C22 0.044(6) 0.038(6) 0.045(6) -0.002(5) -0.010(5) -0.011(5)
O22 0.065(6) 0.047(5) 0.080(7) 0.005(5) -0.001(5) 0.005(5)
C23 0.048(6) 0.049(6) 0.040(6) -0.008(5) -0.009(5) -0.016(5)
O23 0.070(6) 0.102(8) 0.055(6) 0.018(5) -0.004(5) -0.051(6)
Os3 0.0299(2) 0.0249(2) 0.0360(2) -0.01009(15) -0.0094(2) -0.00913(15)
C31 0.047(6) 0.031(6) 0.059(7) -0.012(5) -0.013(5) -0.007(5)
O31 0.076(6) 0.043(5) 0.101(8) -0.017(5) -0.025(6) -0.001(5)
C32 0.049(6) 0.047(6) 0.048(7) -0.025(5) -0.005(5) -0.021(5)
O32 0.056(5) 0.071(6) 0.061(6) 0.008(5) 0.000(4) -0.035(5)
C33 0.042(5) 0.027(5) 0.042(6) 0.002(4) -0.011(4) -0.019(4)
O33 0.073(6) 0.076(6) 0.074(6) -0.002(5) -0.046(5) -0.032(5)
P1 0.0246(10) 0.0239(11) 0.0293(12) -0.0099(9) -0.0060(9) -0.0078(9)
C101 0.029(4) 0.029(5) 0.036(5) -0.011(4) -0.005(4) -0.012(4)
C102 0.034(5) 0.035(5) 0.049(6) -0.016(5) -0.006(5) -0.010(4)
C103 0.039(6) 0.045(6) 0.066(8) -0.025(6) 0.000(5) -0.009(5)
C104 0.052(7) 0.050(7) 0.055(7) -0.035(6) 0.006(6) -0.020(6)
C105 0.058(7) 0.071(8) 0.058(8) -0.036(7) -0.015(6) -0.023(7)
C106 0.035(5) 0.050(6) 0.051(7) -0.025(5) -0.007(5) -0.010(5)
P2 0.0252(10) 0.0266(11) 0.0319(13) -0.0102(10) -0.0041(9) -0.0083(9)
C201 0.026(4) 0.036(5) 0.044(6) -0.016(4) 0.002(4) -0.014(4)
C202 0.039(5) 0.046(6) 0.051(7) -0.019(5) 0.000(5) -0.016(5)
C203 0.052(7) 0.061(8) 0.068(9) -0.035(7) 0.024(7) -0.023(6)
C204 0.034(6) 0.049(7) 0.118(13) -0.041(8) 0.016(7) -0.015(5)
C205 0.035(6) 0.048(7) 0.093(11) -0.011(7) -0.016(6) -0.002(5)
C206 0.031(5) 0.050(6) 0.058(7) -0.017(6) -0.004(5) -0.013(5)
P3 0.0265(11) 0.0247(11) 0.0307(13) -0.0133(9) -0.0055(9) -0.0038(9)
C301 0.045(5) 0.030(5) 0.022(5) -0.006(4) -0.009(4) -0.004(4)
C302 0.043(6) 0.062(8) 0.054(7) -0.030(6) 0.009(5) -0.019(6)
C303 0.061(8) 0.084(11) 0.055(8) -0.030(8) 0.007(7) -0.013(8)
C304 0.068(9) 0.067(9) 0.043(7) -0.020(7) 0.000(7) 0.013(7)
C305 0.072(9) 0.047(7) 0.051(8) -0.027(6) -0.015(7) 0.000(6)
C306 0.052(6) 0.040(6) 0.055(7) -0.026(5) -0.010(6) -0.007(5)
C4 0.028(4) 0.027(4) 0.030(5) -0.005(4) -0.013(4) -0.007(4)
C401 0.044(5) 0.027(5) 0.029(5) -0.012(4) -0.004(4) -0.009(4)
C402 0.059(7) 0.044(6) 0.043(6) 0.001(5) -0.022(5) -0.018(5)
C403 0.091(10) 0.064(8) 0.060(9) -0.007(7) -0.040(8) -0.036(8)
C404 0.116(14) 0.081(10) 0.039(8) -0.014(7) -0.020(8) -0.034(10)
C405 0.082(11) 0.112(13) 0.049(8) -0.014(9) 0.013(8) -0.040(10)
C406 0.085(10) 0.077(9) 0.034(6) -0.012(6) 0.010(6) -0.041(8)
C5 0.025(4) 0.025(4) 0.033(5) -0.008(4) -0.008(4) -0.005(3)
C501 0.042(5) 0.027(5) 0.033(5) -0.009(4) -0.006(4) -0.007(4)
C502 0.049(6) 0.040(6) 0.062(8) -0.008(6) -0.005(6) -0.020(5)
C503 0.074(9) 0.038(6) 0.075(9) 0.002(6) -0.015(7) -0.020(6)
C504 0.088(10) 0.030(6) 0.057(8) -0.003(5) -0.015(7) -0.005(6)
C505 0.062(8) 0.048(7) 0.079(10) -0.010(7) -0.032(7) -0.001(6)
C506 0.048(6) 0.040(6) 0.057(7) -0.001(5) -0.022(5) -0.017(5)

loop_
_atom_site_label
_atom_site_type_symbol
_atom_site_fract_x
_atom_site_fract_y
_atom_site_fract_z
_atom_site_U_iso_or_equiv
_atom_site_thermal_displace_type
_atom_site_occupancy
_atom_site_calc_flag
_atom_site_refinement_flags
_atom_site_disorder_group
Os1 Os 0.09697(4) 0.72446(3) 0.28367(2) 0.02640(12) Uani 1 d . .
C11 C 0.1874(11) 0.8228(10) 0.2195(5) 0.035(2) Uani 1 d . .
O11 O 0.2418(11) 0.8809(9) 0.1845(4) 0.067(3) Uani 1 d . .
C12 C 0.2512(11) 0.5608(11) 0.2722(6) 0.041(2) Uani 1 d . .
O12 O 0.3406(10) 0.4694(8) 0.2608(5) 0.065(3) Uani 1 d . .
C13 C 0.1869(11) 0.7391(10) 0.3629(5) 0.037(2) Uani 1 d . .
O13 O 0.2452(9) 0.7539(7) 0.4054(4) 0.044(2) Uani 1 d . .
Os2 Os -0.08848(4) 0.61495(3) 0.38440(2) 0.02864(12) Uani 1 d . .
C21 C -0.0533(11) 0.6992(10) 0.4516(6) 0.043(2) Uani 1 d . .
O21 O -0.0361(10) 0.7482(9) 0.4936(4) 0.062(2) Uani 1 d . .
C22 C 0.0883(13) 0.4612(10) 0.3864(6) 0.043(2) Uani 1 d . .
O22 O 0.1896(11) 0.3728(8) 0.3882(5) 0.073(3) Uani 1 d . .
C23 C -0.2186(13) 0.5466(11) 0.4465(6) 0.045(3) Uani 1 d . .
O23 O -0.2949(11) 0.5100(10) 0.4847(5) 0.073(3) Uani 1 d . .
Os3 Os -0.22406(4) 0.59662(3) 0.26561(2) 0.02909(12) Uani 1 d . .
C31 C -0.0824(13) 0.4280(10) 0.2649(6) 0.046(3) Uani 1 d . .
O31 O 0.0015(11) 0.3264(8) 0.2649(6) 0.077(3) Uani 1 d . .
C32 C -0.3777(13) 0.5495(11) 0.3262(6) 0.045(3) Uani 1 d . .
O32 O -0.4711(10) 0.5220(9) 0.3609(5) 0.061(2) Uani 1 d . .
C33 C -0.3405(11) 0.6181(8) 0.1917(5) 0.034(2) Uani 1 d . .
O33 O -0.4181(10) 0.6234(9) 0.1510(5) 0.069(3) Uani 1 d . .
P1 P -0.1441(2) 0.8879(2) 0.28630(12) 0.0251(5) Uani 1 d . .
C101 C -0.2073(10) 1.0225(8) 0.3352(5) 0.030(2) Uani 1 d . .
C102 C -0.3527(11) 1.1130(9) 0.3328(6) 0.039(2) Uani 1 d . .
H10A H -0.4183(11) 1.1083(9) 0.3037(6) 0.046 Uiso 1 calc R .
C103 C -0.3994(13) 1.2098(11) 0.3737(6) 0.050(3) Uani 1 d . .
H10B H -0.4960(13) 1.2702(11) 0.3719(6) 0.060 Uiso 1 calc R .
C104 C -0.3020(13) 1.2166(11) 0.4173(6) 0.050(3) Uani 1 d . .
H10C H -0.3341(13) 1.2810(11) 0.4451(6) 0.060 Uiso 1 calc R .
C105 C -0.1576(14) 1.1282(12) 0.4197(6) 0.058(3) Uani 1 d . .
H10D H -0.0921(14) 1.1343(12) 0.4485(6) 0.070 Uiso 1 calc R .
C106 C -0.1098(12) 1.0299(10) 0.3792(6) 0.044(3) Uani 1 d . .
H10E H -0.0134(12) 0.9694(10) 0.3815(6) 0.053 Uiso 1 calc R .
P2 P -0.2788(2) 0.7706(2) 0.32721(12) 0.0273(5) Uani 1 d . .
C201 C -0.4691(10) 0.8725(9) 0.3543(5) 0.034(2) Uani 1 d . .
C202 C -0.5095(12) 0.9027(11) 0.4206(6) 0.044(3) Uani 1 d . .
H20A H -0.4453(12) 0.8601(11) 0.4540(6) 0.053 Uiso 1 calc R .
C203 C -0.6474(14) 0.9975(12) 0.4363(7) 0.059(3) Uani 1 d . .
H20B H -0.6754(14) 1.0186(12) 0.4802(7) 0.071 Uiso 1 calc R .
C204 C -0.7420(13) 1.0599(12) 0.3861(9) 0.066(4) Uani 1 d . .
H20C H -0.8313(13) 1.1258(12) 0.3960(9) 0.079 Uiso 1 calc R .
C205 C -0.7051(13) 1.0251(12) 0.3221(8) 0.061(4) Uani 1 d . .
H20D H -0.7722(13) 1.0643(12) 0.2894(8) 0.073 Uiso 1 calc R .
C206 C -0.5680(11) 0.9316(10) 0.3056(6) 0.046(3) Uani 1 d . .
H20E H -0.5431(11) 0.9089(10) 0.2619(6) 0.055 Uiso 1 calc R .
P3 P -0.0431(3) 0.6830(2) 0.20223(12) 0.0274(5) Uani 1 d . .
C301 C 0.0799(11) 0.6000(9) 0.1324(5) 0.034(2) Uani 1 d . .
C302 C 0.2014(12) 0.6294(12) 0.1007(6) 0.052(3) Uani 1 d . .
H30A H 0.2272(12) 0.6888(12) 0.1180(6) 0.062 Uiso 1 calc R .
C303 C 0.2865(16) 0.5759(14) 0.0450(7) 0.069(4) Uani 1 d . .
H30B H 0.3643(16) 0.6019(14) 0.0239(7) 0.083 Uiso 1 calc R .
C304 C 0.2547(16) 0.4823(13) 0.0205(7) 0.069(4) Uani 1 d . .
H30C H 0.3135(16) 0.4427(13) -0.0161(7) 0.083 Uiso 1 calc R .
C305 C 0.1359(15) 0.4491(12) 0.0508(6) 0.060(3) Uani 1 d . .
H30D H 0.1150(15) 0.3864(12) 0.0343(6) 0.072 Uiso 1 calc R .
C306 C 0.0453(13) 0.5068(10) 0.1059(6) 0.049(3) Uani 1 d . .
H30E H -0.0367(13) 0.4844(10) 0.1250(6) 0.059 Uiso 1 calc R .
C4 C -0.1443(10) 0.8414(8) 0.1600(5) 0.028(2) Uani 1 d . .
C401 C -0.1778(11) 0.8570(8) 0.0879(5) 0.033(2) Uani 1 d . .
C402 C -0.3147(13) 0.8510(10) 0.0722(6) 0.048(3) Uani 1 d . .
H40A H -0.3842(13) 0.8371(10) 0.1063(6) 0.057 Uiso 1 calc R .
C403 C -0.3452(17) 0.8659(13) 0.0052(7) 0.066(4) Uani 1 d . .
H40B H -0.4350(17) 0.8607(13) -0.0051(7) 0.079 Uiso 1 calc R .
C404 C -0.2487(20) 0.8875(15) -0.0441(7) 0.077(5) Uani 1 d . .
H40C H -0.2735(20) 0.8966(15) -0.0882(7) 0.093 Uiso 1 calc R .
C405 C -0.1113(18) 0.8971(16) -0.0331(7) 0.081(5) Uani 1 d . .
H40D H -0.0458(18) 0.9140(16) -0.0682(7) 0.097 Uiso 1 calc R .
C406 C -0.0779(17) 0.8795(13) 0.0357(6) 0.063(4) Uani 1 d . .
H40E H 0.0131(17) 0.8833(13) 0.0456(6) 0.075 Uiso 1 calc R .
C5 C -0.1884(9) 0.9378(8) 0.1983(5) 0.028(2) Uani 1 d . .
C501 C -0.2667(11) 1.0711(9) 0.1757(5) 0.034(2) Uani 1 d . .
C502 C -0.1973(13) 1.1563(10) 0.1773(6) 0.049(3) Uani 1 d . .
H50A H -0.1013(13) 1.1296(10) 0.1927(6) 0.059 Uiso 1 calc R .
C503 C -0.2688(16) 1.2808(11) 0.1565(7) 0.062(3) Uani 1 d . .
H50B H -0.2184(16) 1.3364(11) 0.1558(7) 0.075 Uiso 1 calc R .
C504 C -0.4134(16) 1.3236(11) 0.1367(7) 0.062(4) Uani 1 d . .
H50C H -0.4619(16) 1.4079(11) 0.1238(7) 0.074 Uiso 1 calc R .
C505 C -0.4864(15) 1.2394(12) 0.1363(7) 0.066(4) Uani 1 d . .
H50D H -0.5847(15) 1.2672(12) 0.1234(7) 0.079 Uiso 1 calc R .
C506 C -0.4130(12) 1.1152(10) 0.1550(6) 0.047(3) Uani 1 d . .
H50E H -0.4619(12) 1.0591(10) 0.1539(6) 0.056 Uiso 1 calc R .

loop_
_atom_type_symbol
_atom_type_description
_atom_type_scat_dispersion_real
_atom_type_scat_dispersion_imag
_atom_type_scat_source
C C 0.0033 0.0016 'International Tables Vol C Tables 4.2.6.8 and 6.1.1.4'
H H 0.0000 0.0000 'International Tables Vol C Tables 4.2.6.8 and 6.1.1.4'
O O 0.0106 0.0060 'International Tables Vol C Tables 4.2.6.8 and 6.1.1.4'
P P 0.1023 0.0942 'International Tables Vol C Tables 4.2.6.8 and 6.1.1.4'
Os Os -1.2165 7.6030 'International Tables Vol C Tables 4.2.6.8 and 6.1.1.4'

loop_
_geom_angle_atom_site_label_1
_geom_angle_atom_site_label_2
_geom_angle_atom_site_label_3
_geom_angle
_geom_angle_site_symmetry_1
_geom_angle_site_symmetry_3
_geom_angle_publ_flag
C11 Os1 C12 98.5(4) . . ?
C11 Os1 C13 97.2(4) . . ?
C12 Os1 C13 91.1(4) . . ?
C11 Os1 P1 92.3(3) . . ?
C12 Os1 P1 159.8(3) . . ?
C13 Os1 P1 104.5(3) . . ?
C11 Os1 P3 94.9(3) . . ?
C12 Os1 P3 88.0(3) . . ?
C13 Os1 P3 167.8(3) . . ?
P1 Os1 P3 74.02(7) . . ?
C11 Os1 Os2 169.9(3) . . ?
C12 Os1 Os2 91.6(3) . . ?
C13 Os1 Os2 83.7(3) . . ?
P1 Os1 Os2 77.77(6) . . ?
P3 Os1 Os2 84.23(6) . . ?
O11 C11 Os1 177.2(9) . . ?
O12 C12 Os1 175.0(10) . . ?
O13 C13 Os1 173.9(9) . . ?
C21 Os2 C23 92.7(5) . . ?
C21 Os2 C22 101.8(5) . . ?
C23 Os2 C22 95.2(5) . . ?
C21 Os2 P2 103.4(3) . . ?
C23 Os2 P2 97.6(3) . . ?
C22 Os2 P2 151.1(3) . . ?
C21 Os2 Os3 155.2(3) . . ?
C23 Os2 Os3 93.7(3) . . ?
C22 Os2 Os3 101.4(3) . . ?
P2 Os2 Os3 51.99(6) . . ?
C21 Os2 Os1 89.5(3) . . ?
C23 Os2 Os1 176.7(3) . . ?
C22 Os2 Os1 86.8(3) . . ?
P2 Os2 Os1 79.46(6) . . ?
Os3 Os2 Os1 83.282(14) . . ?
O21 C21 Os2 177.3(10) . . ?
O22 C22 Os2 179.4(11) . . ?
O23 C23 Os2 177.1(11) . . ?
C33 Os3 C31 104.3(4) . . ?
C33 Os3 C32 89.8(4) . . ?
C31 Os3 C32 93.9(5) . . ?
C33 Os3 P2 117.5(3) . . ?
C31 Os3 P2 138.2(3) . . ?
C32 Os3 P2 88.4(3) . . ?
C33 Os3 P3 94.9(3) . . ?
C31 Os3 P3 92.9(4) . . ?
C32 Os3 P3 170.5(3) . . ?
P2 Os3 P3 82.13(8) . . ?
C33 Os3 Os2 168.3(3) . . ?
C31 Os3 Os2 87.4(3) . . ?
C32 Os3 Os2 88.4(3) . . ?
P2 Os3 Os2 50.88(6) . . ?
P3 Os3 Os2 85.26(5) . . ?
O31 C31 Os3 179.3(11) . . ?
O32 C32 Os3 178.3(10) . . ?
O33 C33 Os3 172.9(9) . . ?
C101 P1 C5 110.5(4) . . ?
C101 P1 P2 107.3(3) . . ?
C5 P1 P2 106.1(3) . . ?
C101 P1 Os1 127.0(3) . . ?
C5 P1 Os1 106.7(3) . . ?
P2 P1 Os1 96.77(10) . . ?
C106 C101 C102 119.7(9) . . ?
C106 C101 P1 118.3(7) . . ?
C102 C101 P1 121.9(7) . . ?
C103 C102 C101 120.1(9) . . ?
C104 C103 C102 120.0(10) . . ?
C105 C104 C103 120.4(9) . . ?
C104 C105 C106 120.1(10) . . ?
C101 C106 C105 119.7(10) . . ?
C201 P2 P1 108.4(3) . . ?
C201 P2 Os2 132.8(4) . . ?
P1 P2 Os2 96.77(10) . . ?
C201 P2 Os3 124.6(3) . . ?
P1 P2 Os3 112.43(12) . . ?
Os2 P2 Os3 77.13(7) . . ?
C206 C201 C202 120.0(10) . . ?
C206 C201 P2 117.8(8) . . ?
C202 C201 P2 121.7(8) . . ?
C201 C202 C203 119.4(11) . . ?
C204 C203 C202 119.7(12) . . ?
C205 C204 C203 120.4(11) . . ?
C204 C205 C206 120.5(12) . . ?
C201 C206 C205 119.8(11) . . ?
C301 P3 C4 102.6(4) . . ?
C301 P3 Os3 118.6(3) . . ?
C4 P3 Os3 110.5(3) . . ?
C301 P3 Os1 113.3(3) . . ?
C4 P3 Os1 103.6(3) . . ?
Os3 P3 Os1 107.15(10) . . ?
C302 C301 C306 117.0(9) . . ?
C302 C301 P3 122.8(8) . . ?
C306 C301 P3 120.0(8) . . ?
C303 C302 C301 123.7(12) . . ?
C302 C303 C304 119.0(14) . . ?
C305 C304 C303 119.4(12) . . ?
C304 C305 C306 121.8(12) . . ?
C305 C306 C301 119.1(12) . . ?
C5 C4 C401 122.9(8) . . ?
C5 C4 P3 116.4(7) . . ?
C401 C4 P3 120.6(6) . . ?
C406 C401 C402 118.6(10) . . ?
C406 C401 C4 121.7(10) . . ?
C402 C401 C4 119.7(9) . . ?
C403 C402 C401 119.4(12) . . ?
C404 C403 C402 121.3(13) . . ?
C403 C404 C405 123.1(13) . . ?
C404 C405 C406 115.9(14) . . ?
C401 C406 C405 121.7(13) . . ?
C4 C5 C501 126.1(8) . . ?
C4 C5 P1 112.8(6) . . ?
C501 C5 P1 121.0(7) . . ?
C502 C501 C506 118.1(9) . . ?
C502 C501 C5 120.0(9) . . ?
C506 C501 C5 121.9(9) . . ?
C501 C502 C503 120.7(11) . . ?
C504 C503 C502 120.8(12) . . ?
C503 C504 C505 119.2(11) . . ?
C506 C505 C504 119.7(12) . . ?
C505 C506 C501 121.5(11) . . ?

loop_
_geom_bond_atom_site_label_1
_geom_bond_atom_site_label_2
_geom_bond_distance
_geom_bond_site_symmetry_2
_geom_bond_publ_flag
Os1 C11 1.931(11) . ?
Os1 C12 1.945(11) . ?
Os1 C13 1.960(10) . ?
Os1 P1 2.377(2) . ?
Os1 P3 2.438(2) . ?
Os1 Os2 2.9731(5) . ?
C11 O11 1.116(12) . ?
C12 O12 1.117(12) . ?
C13 O13 1.141(11) . ?
Os2 C21 1.901(10) . ?
Os2 C23 1.941(12) . ?
Os2 C22 1.949(11) . ?
Os2 P2 2.331(2) . ?
Os2 Os3 2.9285(5) . ?
C21 O21 1.138(12) . ?
C22 O22 1.119(13) . ?
C23 O23 1.135(14) . ?
Os3 C33 1.906(10) . ?
Os3 C31 1.922(11) . ?
Os3 C32 1.965(12) . ?
Os3 P2 2.367(2) . ?
Os3 P3 2.435(2) . ?
C31 O31 1.153(13) . ?
C32 O32 1.167(13) . ?
C33 O33 1.153(12) . ?
P1 C101 1.827(9) . ?
P1 C5 1.841(9) . ?
P1 P2 2.203(3) . ?
C101 C106 1.393(13) . ?
C101 C102 1.398(13) . ?
C102 C103 1.386(14) . ?
C103 C104 1.38(2) . ?
C104 C105 1.38(2) . ?
C105 C106 1.394(14) . ?
P2 C201 1.821(9) . ?
C201 C206 1.378(15) . ?
C201 C202 1.397(14) . ?
C202 C203 1.40(2) . ?
C203 C204 1.38(2) . ?
C204 C205 1.37(2) . ?
C205 C206 1.390(15) . ?
P3 C301 1.840(10) . ?
P3 C4 1.871(9) . ?
C301 C302 1.376(15) . ?
C301 C306 1.420(13) . ?
C302 C303 1.37(2) . ?
C303 C304 1.39(2) . ?
C304 C305 1.37(2) . ?
C305 C306 1.40(2) . ?
C4 C5 1.351(12) . ?
C4 C401 1.500(12) . ?
C401 C406 1.39(2) . ?
C401 C402 1.407(14) . ?
C402 C403 1.39(2) . ?
C403 C404 1.32(2) . ?
C404 C405 1.40(2) . ?
C405 C406 1.43(2) . ?
C5 C501 1.481(13) . ?
C501 C502 1.377(14) . ?
C501 C506 1.393(13) . ?
C502 C503 1.38(2) . ?
C503 C504 1.37(2) . ?
C504 C505 1.39(2) . ?
C505 C506 1.37(2) . ?

loop_
_geom_torsion_atom_site_label_1
_geom_torsion_atom_site_label_2
_geom_torsion_atom_site_label_3
_geom_torsion_atom_site_label_4
_geom_torsion
_geom_torsion_site_symmetry_1
_geom_torsion_site_symmetry_2
_geom_torsion_site_symmetry_3
_geom_torsion_site_symmetry_4
_geom_torsion_publ_flag
C12 Os1 C11 O11 -100.2(202) . . . . ?
C13 Os1 C11 O11 -8.0(202) . . . . ?
P1 Os1 C11 O11 96.9(202) . . . . ?
P3 Os1 C11 O11 171.0(202) . . . . ?
Os2 Os1 C11 O11 86.3(202) . . . . ?
C11 Os1 C12 O12 -38.5(118) . . . . ?
C13 Os1 C12 O12 -135.9(117) . . . . ?
P1 Os1 C12 O12 83.1(119) . . . . ?
P3 Os1 C12 O12 56.2(117) . . . . ?
Os2 Os1 C12 O12 140.4(117) . . . . ?
C11 Os1 C13 O13 0.9(87) . . . . ?
C12 Os1 C13 O13 99.5(87) . . . . ?
P1 Os1 C13 O13 -93.4(87) . . . . ?
P3 Os1 C13 O13 -174.7(75) . . . . ?
Os2 Os1 C13 O13 -169.0(87) . . . . ?
C11 Os1 Os2 C21 -72.4(16) . . . . ?
C12 Os1 Os2 C21 114.0(4) . . . . ?
C13 Os1 Os2 C21 23.1(4) . . . . ?
P1 Os1 Os2 C21 -83.2(3) . . . . ?
P3 Os1 Os2 C21 -158.1(3) . . . . ?
C11 Os1 Os2 C23 58.8(60) . . . . ?
C12 Os1 Os2 C23 -114.7(58) . . . . ?
C13 Os1 Os2 C23 154.3(58) . . . . ?
P1 Os1 Os2 C23 48.0(58) . . . . ?
P3 Os1 Os2 C23 -26.9(58) . . . . ?
C11 Os1 Os2 C22 -174.2(16) . . . . ?
C12 Os1 Os2 C22 12.2(4) . . . . ?
C13 Os1 Os2 C22 -78.7(4) . . . . ?
P1 Os1 Os2 C22 174.9(3) . . . . ?
P3 Os1 Os2 C22 100.1(3) . . . . ?
C11 Os1 Os2 P2 31.4(16) . . . . ?
C12 Os1 Os2 P2 -142.2(3) . . . . ?
C13 Os1 Os2 P2 126.9(3) . . . . ?
P1 Os1 Os2 P2 20.52(8) . . . . ?
P3 Os1 Os2 P2 -54.34(8) . . . . ?
C11 Os1 Os2 Os3 83.9(16) . . . . ?
C12 Os1 Os2 Os3 -89.7(3) . . . . ?
C13 Os1 Os2 Os3 179.4(3) . . . . ?
P1 Os1 Os2 Os3 73.01(5) . . . . ?
P3 Os1 Os2 Os3 -1.85(5) . . . . ?
C23 Os2 C21 O21 -3.8(213) . . . . ?
C22 Os2 C21 O21 -99.7(213) . . . . ?
P2 Os2 C21 O21 94.6(213) . . . . ?
Os3 Os2 C21 O21 100.9(213) . . . . ?
Os1 Os2 C21 O21 173.7(213) . . . . ?
C21 Os2 C22 O22 50.4(1000) . . . . ?
C23 Os2 C22 O22 -43.5(1000) . . . . ?
P2 Os2 C22 O22 -159.5(1000) . . . . ?
Os3 Os2 C22 O22 -138.3(1000) . . . . ?
Os1 Os2 C22 O22 139.2(1000) . . . . ?
C21 Os2 C23 O23 13.3(216) . . . . ?
C22 Os2 C23 O23 115.4(215) . . . . ?
P2 Os2 C23 O23 -90.7(215) . . . . ?
Os3 Os2 C23 O23 -142.8(215) . . . . ?
Os1 Os2 C23 O23 -117.9(196) . . . . ?
C21 Os2 Os3 C33 -15.5(16) . . . . ?
C23 Os2 Os3 C33 89.0(14) . . . . ?
C22 Os2 Os3 C33 -174.9(14) . . . . ?
P2 Os2 Os3 C33 -7.7(14) . . . . ?
Os1 Os2 Os3 C33 -89.6(14) . . . . ?
C21 Os2 Os3 C31 169.0(9) . . . . ?
C23 Os2 Os3 C31 -86.4(5) . . . . ?
C22 Os2 Os3 C31 9.7(5) . . . . ?
P2 Os2 Os3 C31 176.8(4) . . . . ?
Os1 Os2 Os3 C31 95.0(4) . . . . ?
C21 Os2 Os3 C32 -97.0(8) . . . . ?
C23 Os2 Os3 C32 7.5(5) . . . . ?
C22 Os2 Os3 C32 103.6(5) . . . . ?
P2 Os2 Os3 C32 -89.2(3) . . . . ?
Os1 Os2 Os3 C32 -171.1(3) . . . . ?
C21 Os2 Os3 P2 -7.8(8) . . . . ?
C23 Os2 Os3 P2 96.7(3) . . . . ?
C22 Os2 Os3 P2 -167.2(3) . . . . ?
P2 Os2 Os3 P2 0.0 . . . . ?
Os1 Os2 Os3 P2 -81.86(7) . . . . ?
C21 Os2 Os3 P3 75.9(8) . . . . ?
C23 Os2 Os3 P3 -179.6(3) . . . . ?
C22 Os2 Os3 P3 -83.5(3) . . . . ?
P2 Os2 Os3 P3 83.70(9) . . . . ?
Os1 Os2 Os3 P3 1.84(5) . . . . ?
C33 Os3 C31 O31 -94.4(929) . . . . ?
C32 Os3 C31 O31 -3.6(929) . . . . ?
P2 Os3 C31 O31 88.4(928) . . . . ?
P3 Os3 C31 O31 169.8(1000) . . . . ?
Os2 Os3 C31 O31 84.7(929) . . . . ?
C33 Os3 C32 O32 -3.0(321) . . . . ?
C31 Os3 C32 O32 -107.3(321) . . . . ?
P2 Os3 C32 O32 114.5(321) . . . . ?
P3 Os3 C32 O32 117.4(310) . . . . ?
Os2 Os3 C32 O32 165.4(321) . . . . ?
C31 Os3 C33 O33 74.1(78) . . . . ?
C32 Os3 C33 O33 -19.8(77) . . . . ?
P2 Os3 C33 O33 -108.0(77) . . . . ?
P3 Os3 C33 O33 168.4(77) . . . . ?
Os2 Os3 C33 O33 -101.2(74) . . . . ?
C11 Os1 P1 C101 -82.0(5) . . . . ?
C12 Os1 P1 C101 155.6(10) . . . . ?
C13 Os1 P1 C101 16.1(5) . . . . ?
P3 Os1 P1 C101 -176.4(4) . . . . ?
Os2 Os1 P1 C101 96.2(4) . . . . ?
C11 Os1 P1 C5 51.2(4) . . . . ?
C12 Os1 P1 C5 -71.2(10) . . . . ?
C13 Os1 P1 C5 149.3(4) . . . . ?
P3 Os1 P1 C5 -43.2(3) . . . . ?
Os2 Os1 P1 C5 -130.6(3) . . . . ?
C11 Os1 P1 P2 160.3(3) . . . . ?
C12 Os1 P1 P2 37.9(10) . . . . ?
C13 Os1 P1 P2 -101.6(3) . . . . ?
P3 Os1 P1 P2 65.88(10) . . . . ?
Os2 Os1 P1 P2 -21.54(8) . . . . ?
C5 P1 C101 C106 -135.8(8) . . . . ?
P2 P1 C101 C106 109.0(8) . . . . ?
Os1 P1 C101 C106 -3.9(10) . . . . ?
C5 P1 C101 C102 48.3(9) . . . . ?
P2 P1 C101 C102 -66.9(9) . . . . ?
Os1 P1 C101 C102 -179.9(7) . . . . ?
C106 C101 C102 C103 0.3(16) . . . . ?
P1 C101 C102 C103 176.2(9) . . . . ?
C101 C102 C103 C104 -0.3(18) . . . . ?
C102 C103 C104 C105 0.8(19) . . . . ?
C103 C104 C105 C106 -1.3(20) . . . . ?
C102 C101 C106 C105 -0.8(17) . . . . ?
P1 C101 C106 C105 -176.8(9) . . . . ?
C104 C105 C106 C101 1.3(19) . . . . ?
C101 P1 P2 C201 34.7(5) . . . . ?
C5 P1 P2 C201 -83.4(5) . . . . ?
Os1 P1 P2 C201 167.0(3) . . . . ?
C101 P1 P2 Os2 -104.8(3) . . . . ?
C5 P1 P2 Os2 137.1(3) . . . . ?
Os1 P1 P2 Os2 27.45(10) . . . . ?
C101 P1 P2 Os3 176.4(3) . . . . ?
C5 P1 P2 Os3 58.3(3) . . . . ?
Os1 P1 P2 Os3 -51.39(12) . . . . ?
C21 Os2 P2 C201 -57.7(5) . . . . ?
C23 Os2 P2 C201 36.9(5) . . . . ?
C22 Os2 P2 C201 152.4(8) . . . . ?
Os3 Os2 P2 C201 125.6(4) . . . . ?
Os1 Os2 P2 C201 -144.7(4) . . . . ?
C21 Os2 P2 P1 65.1(4) . . . . ?
C23 Os2 P2 P1 159.7(3) . . . . ?
C22 Os2 P2 P1 -84.8(7) . . . . ?
Os3 Os2 P2 P1 -111.53(11) . . . . ?
Os1 Os2 P2 P1 -21.85(8) . . . . ?
C21 Os2 P2 Os3 176.6(3) . . . . ?
C23 Os2 P2 Os3 -88.8(3) . . . . ?
C22 Os2 P2 Os3 26.7(7) . . . . ?
Os3 Os2 P2 Os3 0.0 . . . . ?
Os1 Os2 P2 Os3 89.68(5) . . . . ?
C33 Os3 P2 C201 44.7(5) . . . . ?
C31 Os3 P2 C201 -138.3(7) . . . . ?
C32 Os3 P2 C201 -44.3(5) . . . . ?
P3 Os3 P2 C201 136.1(4) . . . . ?
Os2 Os3 P2 C201 -133.6(4) . . . . ?
C33 Os3 P2 P1 -89.7(3) . . . . ?
C31 Os3 P2 P1 87.3(6) . . . . ?
C32 Os3 P2 P1 -178.7(4) . . . . ?
P3 Os3 P2 P1 1.82(11) . . . . ?
Os2 Os3 P2 P1 92.10(11) . . . . ?
C33 Os3 P2 Os2 178.2(3) . . . . ?
C31 Os3 P2 Os2 -4.8(6) . . . . ?
C32 Os3 P2 Os2 89.2(3) . . . . ?
P3 Os3 P2 Os2 -90.28(7) . . . . ?
Os2 Os3 P2 Os2 0.0 . . . . ?
P1 P2 C201 C206 78.5(8) . . . . ?
Os2 P2 C201 C206 -163.1(6) . . . . ?
Os3 P2 C201 C206 -57.4(9) . . . . ?
P1 P2 C201 C202 -93.9(9) . . . . ?
Os2 P2 C201 C202 24.6(10) . . . . ?
Os3 P2 C201 C202 130.3(7) . . . . ?
C206 C201 C202 C203 -3.2(15) . . . . ?
P2 C201 C202 C203 168.9(8) . . . . ?
C201 C202 C203 C204 0.1(17) . . . . ?
C202 C203 C204 C205 3.3(18) . . . . ?
C203 C204 C205 C206 -3.8(19) . . . . ?
C202 C201 C206 C205 2.8(16) . . . . ?
P2 C201 C206 C205 -169.6(9) . . . . ?
C204 C205 C206 C201 0.6(18) . . . . ?
C33 Os3 P3 C301 -64.4(4) . . . . ?
C31 Os3 P3 C301 40.2(5) . . . . ?
C32 Os3 P3 C301 175.6(21) . . . . ?
P2 Os3 P3 C301 178.5(3) . . . . ?
Os2 Os3 P3 C301 127.4(3) . . . . ?
C33 Os3 P3 C4 53.6(4) . . . . ?
C31 Os3 P3 C4 158.2(5) . . . . ?
C32 Os3 P3 C4 -66.4(21) . . . . ?
P2 Os3 P3 C4 -63.5(3) . . . . ?
Os2 Os3 P3 C4 -114.6(3) . . . . ?
C33 Os3 P3 Os1 165.9(3) . . . . ?
C31 Os3 P3 Os1 -89.5(3) . . . . ?
C32 Os3 P3 Os1 45.9(21) . . . . ?
P2 Os3 P3 Os1 48.79(9) . . . . ?
Os2 Os3 P3 Os1 -2.34(7) . . . . ?
C11 Os1 P3 C301 59.7(5) . . . . ?
C12 Os1 P3 C301 -38.6(5) . . . . ?
C13 Os1 P3 C301 -124.6(15) . . . . ?
P1 Os1 P3 C301 150.7(4) . . . . ?
Os2 Os1 P3 C301 -130.3(3) . . . . ?
C11 Os1 P3 C4 -50.7(4) . . . . ?
C12 Os1 P3 C4 -149.0(5) . . . . ?
C13 Os1 P3 C4 124.9(14) . . . . ?
P1 Os1 P3 C4 40.3(3) . . . . ?
Os2 Os1 P3 C4 119.2(3) . . . . ?
C11 Os1 P3 Os3 -167.6(3) . . . . ?
C12 Os1 P3 Os3 94.1(3) . . . . ?
C13 Os1 P3 Os3 8.0(14) . . . . ?
P1 Os1 P3 Os3 -76.60(9) . . . . ?
Os2 Os1 P3 Os3 2.31(7) . . . . ?
C4 P3 C301 C302 68.7(10) . . . . ?
Os3 P3 C301 C302 -169.3(8) . . . . ?
Os1 P3 C301 C302 -42.4(10) . . . . ?
C4 P3 C301 C306 -107.0(8) . . . . ?
Os3 P3 C301 C306 15.0(9) . . . . ?
Os1 P3 C301 C306 141.9(7) . . . . ?
C306 C301 C302 C303 1.5(18) . . . . ?
P3 C301 C302 C303 -174.3(10) . . . . ?
C301 C302 C303 C304 -3.3(21) . . . . ?
C302 C303 C304 C305 2.5(21) . . . . ?
C303 C304 C305 C306 0.0(21) . . . . ?
C304 C305 C306 C301 -1.8(18) . . . . ?
C302 C301 C306 C305 1.0(16) . . . . ?
P3 C301 C306 C305 177.0(8) . . . . ?
C301 P3 C4 C5 -151.1(7) . . . . ?
Os3 P3 C4 C5 81.6(7) . . . . ?
Os1 P3 C4 C5 -32.9(7) . . . . ?
C301 P3 C4 C401 30.9(8) . . . . ?
Os3 P3 C4 C401 -96.5(7) . . . . ?
Os1 P3 C4 C401 149.0(7) . . . . ?
C5 C4 C401 C406 90.8(13) . . . . ?
P3 C4 C401 C406 -91.3(11) . . . . ?
C5 C4 C401 C402 -88.1(12) . . . . ?
P3 C4 C401 C402 89.8(10) . . . . ?
C406 C401 C402 C403 0.9(16) . . . . ?
C4 C401 C402 C403 179.8(10) . . . . ?
C401 C402 C403 C404 -1.0(20) . . . . ?
C402 C403 C404 C405 -0.2(24) . . . . ?
C403 C404 C405 C406 1.3(25) . . . . ?
C402 C401 C406 C405 0.3(19) . . . . ?
C4 C401 C406 C405 -178.6(12) . . . . ?
C404 C405 C406 C401 -1.3(23) . . . . ?
C401 C4 C5 C501 -3.5(15) . . . . ?
P3 C4 C5 C501 178.5(7) . . . . ?
C401 C4 C5 P1 175.5(7) . . . . ?
P3 C4 C5 P1 -2.5(9) . . . . ?
C101 P1 C5 C4 -179.8(6) . . . . ?
P2 P1 C5 C4 -63.8(7) . . . . ?
Os1 P1 C5 C4 38.6(7) . . . . ?
C101 P1 C5 C501 -0.7(9) . . . . ?
P2 P1 C5 C501 115.3(7) . . . . ?
Os1 P1 C5 C501 -142.3(7) . . . . ?
C4 C5 C501 C502 -117.0(11) . . . . ?
P1 C5 C501 C502 64.1(12) . . . . ?
C4 C5 C501 C506 65.7(14) . . . . ?
P1 C5 C501 C506 -113.2(10) . . . . ?
C506 C501 C502 C503 -2.6(18) . . . . ?
C5 C501 C502 C503 -179.9(11) . . . . ?
C501 C502 C503 C504 3.2(21) . . . . ?
C502 C503 C504 C505 -1.6(22) . . . . ?
C503 C504 C505 C506 -0.5(22) . . . . ?
C504 C505 C506 C501 1.1(21) . . . . ?
C502 C501 C506 C505 0.5(18) . . . . ?
C5 C501 C506 C505 177.8(11) . . . . ?
